data_7715441
loop_
_publ_author_name
'Long, Chanreingam'
'Ray, Manabendra'

_publ_section_title
;
 Water-soluble chiral coordination polymers of Li<sup>+</sup>,
 Na<sup>+</sup>, K<sup>+</sup>, and Ba<sup>2+</sup> with an anionic
 iron(III) complex of a L-threonine derivative and a significant red shift
 of visible spectra with Al<sup>3+</sup> salt.
;
_journal_issue 15
_journal_name_full 'Dalton transactions (Cambridge, England : 2003)'
_journal_page_first 6642
_journal_page_last 6652
_journal_paper_doi 10.1039/d3dt03945e
_journal_volume 53
_journal_year 2024
_chemical_absolute_configuration syn
_chemical_compound_source Synthesis
_chemical_formula_moiety ' C46 H60 Fe2 N4 Na2 O20, 3(C H4 O) '
_chemical_formula_sum 'C49 H72 Fe2 N4 Na2 O23'
_chemical_formula_weight 1242.78
_chemical_name_common FeNa
_chemical_name_systematic FeNa
_space_group_crystal_system orthorhombic
_space_group_IT_number 19
_space_group_name_Hall 'P 2ac 2ab'
_space_group_name_H-M_alt 'P 21 21 21'
_atom_sites_solution_hydrogens mixed
_audit_creation_method SHELXL-2018/3
_audit_update_record
;
2023-11-20 deposited with the CCDC.	2024-03-12 downloaded from the CCDC.
;
_cell_angle_alpha 90
_cell_angle_beta 90
_cell_angle_gamma 90
_cell_formula_units_Z 4
_cell_length_a 14.0394(4)
_cell_length_b 17.8936(5)
_cell_length_c 23.9512(7)
_cell_measurement_reflns_used 6941
_cell_measurement_temperature 293(2)
_cell_measurement_theta_max 28.1770
_cell_measurement_theta_min 2.6480
_cell_volume 6016.9(3)
_computing_structure_refinement 'SHELXL-2018/3 (Sheldrick, 2018)'
_computing_structure_solution 'SHELXT 2018/2 (Sheldrick, 2018)'
_diffrn_ambient_temperature 293(2)
_diffrn_measured_fraction_theta_full 0.999
_diffrn_measured_fraction_theta_max 0.888
_diffrn_measurement_device_type 'four-circle diffractometer'
_diffrn_measurement_method 'SuperNova, Single source at offset/far, Eos'
_diffrn_radiation_probe x-ray
_diffrn_radiation_type MoK\a
_diffrn_radiation_wavelength 0.71073
_diffrn_reflns_av_R_equivalents 0.0366
_diffrn_reflns_av_unetI/netI 0.0671
_diffrn_reflns_Laue_measured_fraction_full 0.999
_diffrn_reflns_Laue_measured_fraction_max 0.888
_diffrn_reflns_limit_h_max 17
_diffrn_reflns_limit_h_min -11
_diffrn_reflns_limit_k_max 11
_diffrn_reflns_limit_k_min -24
_diffrn_reflns_limit_l_max 30
_diffrn_reflns_limit_l_min -29
_diffrn_reflns_number 18441
_diffrn_reflns_point_group_measured_fraction_full 0.9973
_diffrn_reflns_point_group_measured_fraction_max 0.784
_diffrn_reflns_theta_full 25.242
_diffrn_reflns_theta_max 28.654
_diffrn_reflns_theta_min 2.509
_diffrn_source 'SuperNova (Mo) X-ray Source'
_exptl_absorpt_coefficient_mu 0.575
_exptl_absorpt_correction_T_max 1.00000
_exptl_absorpt_correction_T_min 0.19493
_exptl_absorpt_correction_type multi-scan
_exptl_absorpt_process_details
;
CrysAlisPro 1.171.40.23a (Rigaku Oxford Diffraction, 2018)
Empirical absorption correction using spherical harmonics,
 implemented in SCALE3 ABSPACK scaling algorithm.
;
_exptl_crystal_colour Red
_exptl_crystal_density_diffrn 1.372
_exptl_crystal_description block
_exptl_crystal_F_000 2608
_exptl_crystal_recrystallization_method 'Slow evaporation method'
_exptl_crystal_size_max 0.330
_exptl_crystal_size_mid 0.250
_exptl_crystal_size_min 0.170
_refine_diff_density_max 0.423
_refine_diff_density_min -0.730
_refine_diff_density_rms 0.064
_refine_ls_abs_structure_details
;
 Flack x determined using 3305 quotients [(I+)-(I-)]/[(I+)+(I-)]
 (Parsons, Flack and Wagner, Acta Cryst. B69 (2013) 249-259).
;
_refine_ls_abs_structure_Flack -0.013(9)
_refine_ls_extinction_method none
_refine_ls_goodness_of_fit_ref 0.857
_refine_ls_hydrogen_treatment mixed
_refine_ls_matrix_type full
_refine_ls_number_parameters 743
_refine_ls_number_reflns 12145
_refine_ls_number_restraints 4
_refine_ls_restrained_S_all 0.857
_refine_ls_R_factor_all 0.0597
_refine_ls_R_factor_gt 0.0441
_refine_ls_shift/su_max 0.001
_refine_ls_shift/su_mean 0.000
_refine_ls_structure_factor_coef Fsqd
_refine_ls_weighting_details 'w=1/[\s^2^(Fo^2^)+(0.0847P)^2^] where P=(Fo^2^+2Fc^2^)/3'
_refine_ls_weighting_scheme calc
_refine_ls_wR_factor_gt 0.1111
_refine_ls_wR_factor_ref 0.1254
_reflns_Friedel_coverage 0.618
_reflns_Friedel_fraction_full 0.824
_reflns_Friedel_fraction_max 0.659
_reflns_number_gt 9946
_reflns_number_total 12145
_reflns_threshold_expression 'I > 2\s(I)'
_cod_data_source_file d3dt03945e2.cif
_cod_data_source_block Complex2
_cod_depositor_comments 'Adding full bibliography for 7715440--7715443.cif.'
_cod_database_code 7715441
_shelxl_version_number 2018/3
_shelx_space_group_comment
;
The symmetry employed for this shelxl refinement is uniquely defined
by the following loop, which should always be used as a source of
symmetry information in preference to the above space-group names.
They are only intended as comments.
;
_shelx_estimated_absorpt_t_min 0.833
_shelx_estimated_absorpt_t_max 0.909

loop_
_space_group_symop_operation_xyz
'x, y, z'
'-x+1/2, -y, z+1/2'
'-x, y+1/2, -z+1/2'
'x+1/2, -y+1/2, -z'

loop_
_atom_site_label
_atom_site_type_symbol
_atom_site_fract_x
_atom_site_fract_y
_atom_site_fract_z
_atom_site_U_iso_or_equiv
_atom_site_adp_type
_atom_site_occupancy
_atom_site_site_symmetry_order
_atom_site_calc_flag
_atom_site_refinement_flags_posn
_atom_site_refinement_flags_adp
_atom_site_refinement_flags_occupancy
_atom_site_disorder_assembly
_atom_site_disorder_group
Fe2 Fe 0.18522(4) 0.72046(3) 0.59889(2) 0.02438(14) Uani 1 1 d . . . . .
Fe1 Fe 0.67906(4) 0.69247(3) 0.73437(2) 0.02523(14) Uani 1 1 d . . . . .
Na2 Na 0.10390(15) 0.77710(13) 0.47687(7) 0.0455(5) Uani 1 1 d D . . . .
Na1 Na 0.43942(14) 0.69239(13) 0.61466(8) 0.0481(5) Uani 1 1 d . . . . .
O1A O 0.7083(2) 0.77291(18) 0.68372(12) 0.0349(7) Uani 1 1 d . . . . .
O2B O 0.5526(2) 0.67443(17) 0.69713(12) 0.0305(7) Uani 1 1 d . . . . .
O1C O 0.1997(2) 0.80946(17) 0.55613(11) 0.0330(7) Uani 1 1 d . . . . .
O2C O 0.2945(2) 0.73322(19) 0.65099(12) 0.0335(7) Uani 1 1 d . . . . .
O2D O 0.0635(2) 0.69957(19) 0.55790(12) 0.0367(8) Uani 1 1 d . . . . .
O4B O 0.4486(2) 0.70531(19) 0.81481(13) 0.0374(8) Uani 1 1 d . . . . .
H4B H 0.418678 0.725538 0.789592 0.056 Uiso 1 1 calc R U . . .
O2A O 0.7952(2) 0.6995(2) 0.78477(12) 0.0372(8) Uani 1 1 d . . . . .
O3B O 0.4312(2) 0.5969(2) 0.68474(13) 0.0399(8) Uani 1 1 d . . . . .
O1B O 0.7442(2) 0.61974(17) 0.69073(12) 0.0330(7) Uani 1 1 d . . . . .
O1D O 0.2642(3) 0.65776(18) 0.55248(13) 0.0402(8) Uani 1 1 d . . . . .
O3E O 0.0553(3) 0.7069(2) 0.39542(15) 0.0526(10) Uani 1 1 d . . . . .
O3A O 0.8625(2) 0.7408(2) 0.86232(14) 0.0455(9) Uani 1 1 d . . . . .
N1A N 0.6329(2) 0.7753(2) 0.79608(13) 0.0263(7) Uani 1 1 d . . . . .
H1A H 0.577495 0.753990 0.815215 0.032 Uiso 1 1 calc R U . . .
O3D O -0.0711(2) 0.6359(2) 0.54872(14) 0.0472(9) Uani 1 1 d . . . . .
N1C N 0.1176(2) 0.7849(2) 0.66598(14) 0.0269(7) Uani 1 1 d . . . . .
H1C H 0.068936 0.752694 0.682716 0.032 Uiso 1 1 calc R U . . .
O2E O 0.0521(3) 0.8922(2) 0.43420(16) 0.0562(10) Uani 1 1 d . . . . .
O4C O 0.1400(3) 0.6962(2) 0.76191(13) 0.0455(9) Uani 1 1 d . . . . .
H4C H 0.103607 0.681469 0.786315 0.068 Uiso 1 1 calc R U . . .
O3C O 0.3511(3) 0.7751(2) 0.73095(16) 0.0527(10) Uani 1 1 d . . . . .
N1D N 0.1311(2) 0.6204(2) 0.64258(14) 0.0257(8) Uani 1 1 d . . . . .
H1D H 0.125900 0.632570 0.682347 0.031 Uiso 1 1 calc R U . . .
O1E O 0.4232(3) 0.7282(3) 0.51638(18) 0.0661(12) Uani 1 1 d . . . . .
O4A O 0.6455(3) 0.6961(2) 0.90014(13) 0.0468(9) Uani 1 1 d . . . . .
H4A H 0.617718 0.686499 0.929380 0.070 Uiso 1 1 calc R U . . .
O4D O -0.0484(3) 0.6784(2) 0.68445(17) 0.0519(10) Uani 1 1 d . . . . .
H4D H -0.086120 0.681679 0.710465 0.078 Uiso 1 1 calc R U . . .
O1 O 0.0224(3) 0.6455(3) 0.84622(18) 0.0684(13) Uani 1 1 d . . . . .
H1 H -0.025654 0.671553 0.847709 0.103 Uiso 1 1 calc R U . . .
O6E O 0.8968(4) 0.7617(3) 0.97527(17) 0.0704(13) Uani 1 1 d . . . . .
H6E H 0.880116 0.756276 0.942721 0.106 Uiso 1 1 calc R U . . .
C5A C 0.7306(3) 0.8443(2) 0.69638(17) 0.0273(9) Uani 1 1 d . . . . .
N1B N 0.6134(3) 0.6058(2) 0.78854(14) 0.0303(8) Uani 1 1 d . . . . .
H1B H 0.614543 0.623219 0.827330 0.036 Uiso 1 1 calc R U . . .
C11B C 0.4966(3) 0.6208(3) 0.71281(17) 0.0289(9) Uani 1 1 d . . . . .
C11E C 0.0055(3) 0.6479(3) 0.57259(18) 0.0321(10) Uani 1 1 d . . . . .
O4E O 0.2469(3) 0.7866(3) 0.42525(15) 0.0693(14) Uani 1 1 d D . . . .
C8C C 0.1876(3) 0.8021(2) 0.71033(16) 0.0299(9) Uani 1 1 d . . . . .
H8C H 0.195312 0.856491 0.711954 0.036 Uiso 1 1 calc R U . . .
C11A C 0.7947(3) 0.7394(3) 0.82907(17) 0.0311(10) Uani 1 1 d . . . . .
C7A C 0.5992(3) 0.8449(3) 0.76777(19) 0.0330(10) Uani 1 1 d . . . . .
H7AA H 0.573188 0.878830 0.795436 0.040 Uiso 1 1 calc R U . . .
H7AB H 0.548761 0.832412 0.741740 0.040 Uiso 1 1 calc R U . . .
C11C C 0.2850(3) 0.7678(2) 0.69752(18) 0.0302(9) Uani 1 1 d . . . . .
C4A C 0.8057(3) 0.8796(3) 0.66819(19) 0.0367(10) Uani 1 1 d . . . . .
H4AA H 0.841373 0.853117 0.642129 0.044 Uiso 1 1 calc R U . . .
C6B C 0.6762(3) 0.5064(2) 0.72513(19) 0.0341(10) Uani 1 1 d . . . . .
C3A C 0.8270(4) 0.9543(3) 0.6791(2) 0.0443(12) Uani 1 1 d . . . . .
H3A H 0.876414 0.977854 0.660215 0.053 Uiso 1 1 calc R U . . .
C9D C -0.0431(3) 0.6028(3) 0.6664(2) 0.0393(11) Uani 1 1 d . . . . .
H9D H -0.103858 0.589668 0.648779 0.047 Uiso 1 1 calc R U . . .
C6A C 0.6788(3) 0.8834(2) 0.73674(16) 0.0280(8) Uani 1 1 d . . . . .
C8A C 0.7068(3) 0.7882(3) 0.83960(16) 0.0300(10) Uani 1 1 d . . . . .
H8A H 0.726636 0.840675 0.837365 0.036 Uiso 1 1 calc R U . . .
C1A C 0.7010(4) 0.9584(3) 0.7468(2) 0.0378(11) Uani 1 1 d . . . . .
H1AA H 0.666272 0.985402 0.773074 0.045 Uiso 1 1 calc R U . . .
C9C C 0.1541(4) 0.7754(3) 0.76782(19) 0.0431(12) Uani 1 1 d . . . . .
H9C H 0.204664 0.784369 0.795199 0.052 Uiso 1 1 calc R U . . .
C4B C 0.7238(4) 0.5185(3) 0.6285(2) 0.0407(12) Uani 1 1 d . . . . .
H4BA H 0.750597 0.546036 0.599521 0.049 Uiso 1 1 calc R U . . .
C9B C 0.4377(4) 0.6261(3) 0.81077(19) 0.0393(12) Uani 1 1 d . . . . .
H9B H 0.374687 0.615835 0.794996 0.047 Uiso 1 1 calc R U . . .
C5B C 0.7151(3) 0.5498(2) 0.68180(19) 0.0300(10) Uani 1 1 d . . . . .
C8D C 0.0343(3) 0.5990(3) 0.62231(18) 0.0299(9) Uani 1 1 d . . . . .
H8D H 0.037686 0.547189 0.609108 0.036 Uiso 1 1 calc R U . . .
C2A C 0.7744(4) 0.9927(3) 0.7179(2) 0.0469(13) Uani 1 1 d . . . . .
H2A H 0.788327 1.042623 0.724975 0.056 Uiso 1 1 calc R U . . .
C3C C 0.2472(5) 1.0096(3) 0.5591(2) 0.0517(15) Uani 1 1 d . . . . .
H3C H 0.285852 1.044328 0.541133 0.062 Uiso 1 1 calc R U . . .
C1B C 0.6454(4) 0.4345(3) 0.7144(3) 0.0489(14) Uani 1 1 d . . . . .
H1BA H 0.618929 0.406190 0.743029 0.059 Uiso 1 1 calc R U . . .
C8B C 0.5127(3) 0.5916(3) 0.77181(17) 0.0302(9) Uani 1 1 d . . . . .
H8B H 0.502749 0.537405 0.771344 0.036 Uiso 1 1 calc R U . . .
C9A C 0.6690(3) 0.7739(3) 0.89878(17) 0.0357(10) Uani 1 1 d . . . . .
H9A H 0.720984 0.782796 0.925303 0.043 Uiso 1 1 calc R U . . .
C4D C 0.2567(4) 0.5652(3) 0.4820(2) 0.0435(12) Uani 1 1 d . . . . .
H4DA H 0.275889 0.600119 0.455534 0.052 Uiso 1 1 calc R U . . .
C7C C 0.0670(3) 0.8513(3) 0.6420(2) 0.0366(11) Uani 1 1 d . . . . .
H7CA H 0.020299 0.834035 0.615050 0.044 Uiso 1 1 calc R U . . .
H7CB H 0.032952 0.876675 0.671678 0.044 Uiso 1 1 calc R U . . .
C6D C 0.2152(3) 0.5344(3) 0.57734(19) 0.0323(10) Uani 1 1 d . . . . .
C5C C 0.1965(3) 0.8821(2) 0.57195(16) 0.0291(9) Uani 1 1 d . . . . .
C3B C 0.6918(4) 0.4455(3) 0.6191(3) 0.0528(14) Uani 1 1 d . . . . .
H3B H 0.696820 0.425165 0.583468 0.063 Uiso 1 1 calc R U . . .
C5D C 0.2449(3) 0.5871(3) 0.53786(18) 0.0318(10) Uani 1 1 d . . . . .
C7D C 0.2020(3) 0.5585(2) 0.63676(17) 0.0295(9) Uani 1 1 d . . . . .
H7DA H 0.180971 0.516080 0.658721 0.035 Uiso 1 1 calc R U . . .
H7DB H 0.262739 0.574986 0.651608 0.035 Uiso 1 1 calc R U . . .
C1D C 0.1988(4) 0.4616(3) 0.5599(2) 0.0437(12) Uani 1 1 d . . . . .
H1DA H 0.178430 0.426459 0.585892 0.052 Uiso 1 1 calc R U . . .
C1C C 0.1260(4) 0.9817(3) 0.6260(2) 0.0434(12) Uani 1 1 d . . . . .
H1CA H 0.083306 0.998157 0.653062 0.052 Uiso 1 1 calc R U . . .
C10A C 0.5862(4) 0.8234(4) 0.9147(2) 0.0552(16) Uani 1 1 d . . . . .
H10A H 0.533007 0.812824 0.890799 0.083 Uiso 1 1 calc R U . . .
H10B H 0.604240 0.874831 0.910666 0.083 Uiso 1 1 calc R U . . .
H10C H 0.568725 0.813862 0.952808 0.083 Uiso 1 1 calc R U . . .
C2B C 0.6537(4) 0.4038(3) 0.6608(3) 0.0573(16) Uani 1 1 d . . . . .
H2B H 0.633208 0.355292 0.653906 0.069 Uiso 1 1 calc R U . . .
C6C C 0.1316(3) 0.9059(3) 0.61406(18) 0.0330(10) Uani 1 1 d . . . . .
C10D C -0.0264(4) 0.5497(4) 0.7151(2) 0.0583(16) Uani 1 1 d . . . . .
H10D H 0.031564 0.563081 0.733863 0.087 Uiso 1 1 calc R U . . .
H10E H -0.021392 0.499408 0.701340 0.087 Uiso 1 1 calc R U . . .
H10F H -0.078735 0.552993 0.740731 0.087 Uiso 1 1 calc R U . . .
C10C C 0.0635(6) 0.8147(4) 0.7870(3) 0.075(2) Uani 1 1 d . . . . .
H10G H 0.012596 0.803563 0.761539 0.113 Uiso 1 1 calc R U . . .
H10H H 0.074035 0.867735 0.787782 0.113 Uiso 1 1 calc R U . . .
H10I H 0.046733 0.797701 0.823704 0.113 Uiso 1 1 calc R U . . .
C2C C 0.1826(5) 1.0334(3) 0.5987(2) 0.0520(14) Uani 1 1 d . . . . .
H2C H 0.176994 1.084007 0.606924 0.062 Uiso 1 1 calc R U . . .
C7B C 0.6741(4) 0.5374(3) 0.78361(19) 0.0394(11) Uani 1 1 d . . . . .
H7BA H 0.650039 0.499390 0.808796 0.047 Uiso 1 1 calc R U . . .
H7BB H 0.738546 0.549530 0.795038 0.047 Uiso 1 1 calc R U . . .
C4C C 0.2551(4) 0.9346(3) 0.5459(2) 0.0425(12) Uani 1 1 d . . . . .
H4CA H 0.299517 0.919049 0.519542 0.051 Uiso 1 1 calc R U . . .
C2D C 0.2116(5) 0.4400(3) 0.5054(2) 0.0579(16) Uani 1 1 d . . . . .
H2D H 0.201193 0.390593 0.494841 0.070 Uiso 1 1 calc R U . . .
C3D C 0.2400(4) 0.4921(3) 0.4663(2) 0.0520(14) Uani 1 1 d . . . . .
H3D H 0.247994 0.478009 0.429265 0.062 Uiso 1 1 calc R U . . .
C2E C 0.0229(6) 0.6319(4) 0.3969(3) 0.085(2) Uani 1 1 d . . . . .
H2EA H 0.074537 0.598894 0.387775 0.127 Uiso 1 1 calc R U . . .
H2EB H -0.027580 0.625472 0.370258 0.127 Uiso 1 1 calc R U . . .
H2EC H -0.000294 0.620426 0.433615 0.127 Uiso 1 1 calc R U . . .
C10B C 0.4413(5) 0.5924(4) 0.8695(2) 0.0662(19) Uani 1 1 d . . . . .
H10J H 0.501882 0.603084 0.886197 0.099 Uiso 1 1 calc R U . . .
H10K H 0.432621 0.539267 0.867150 0.099 Uiso 1 1 calc R U . . .
H10L H 0.391463 0.613685 0.891868 0.099 Uiso 1 1 calc R U . . .
C1E C 0.0108(6) 0.9523(4) 0.4632(4) 0.090(3) Uani 1 1 d . . . . .
H1EA H -0.032819 0.933498 0.490692 0.135 Uiso 1 1 calc R U . . .
H1EB H -0.022828 0.983790 0.437419 0.135 Uiso 1 1 calc R U . . .
H1EC H 0.059841 0.980764 0.481359 0.135 Uiso 1 1 calc R U . . .
C4E C 0.8455(6) 0.7112(5) 1.0099(3) 0.096(3) Uani 1 1 d . . . . .
H4EC H 0.846764 0.662249 0.993529 0.143 Uiso 1 1 calc R U . . .
H4ED H 0.780750 0.727776 1.013283 0.143 Uiso 1 1 calc R U . . .
H4EE H 0.874455 0.709557 1.046174 0.143 Uiso 1 1 calc R U . . .
C3E C 0.0634(6) 0.6412(5) 0.8989(3) 0.100(3) Uani 1 1 d . . . . .
H3EA H 0.088895 0.689147 0.908956 0.150 Uiso 1 1 calc R U . . .
H3EB H 0.113748 0.604900 0.898450 0.150 Uiso 1 1 calc R U . . .
H3EC H 0.016020 0.626633 0.925633 0.150 Uiso 1 1 calc R U . . .
O7E O 0.4367(4) 1.1639(4) 0.4969(2) 0.0923(18) Uani 1 1 d . . . . .
H7E H 0.486288 1.187480 0.492880 0.139 Uiso 1 1 calc R U . . .
C5E C 0.4342(8) 1.1066(8) 0.4597(5) 0.173(7) Uani 1 1 d . . . . .
H5EA H 0.452174 1.124561 0.423475 0.260 Uiso 1 1 calc R U . . .
H5EB H 0.370942 1.086398 0.458174 0.260 Uiso 1 1 calc R U . . .
H5EC H 0.477864 1.068304 0.471338 0.260 Uiso 1 1 calc R U . . .
H4EA H 0.265(5) 0.764(7) 0.396(4) 0.260 Uiso 1 1 d D U . . .
H4EB H 0.299(4) 0.810(7) 0.432(4) 0.260 Uiso 1 1 d D U . . .

loop_
_atom_site_aniso_label
_atom_site_aniso_U_11
_atom_site_aniso_U_22
_atom_site_aniso_U_33
_atom_site_aniso_U_23
_atom_site_aniso_U_13
_atom_site_aniso_U_12
Fe2 0.0221(3) 0.0213(3) 0.0298(3) 0.0000(2) -0.0005(3) -0.0026(3)
Fe1 0.0206(3) 0.0235(3) 0.0315(3) -0.0009(2) 0.0025(3) -0.0024(3)
Na2 0.0482(12) 0.0510(13) 0.0372(9) 0.0072(9) -0.0095(9) -0.0045(11)
Na1 0.0377(11) 0.0559(13) 0.0506(10) 0.0192(10) 0.0155(9) 0.0126(10)
O1A 0.0457(19) 0.0253(16) 0.0336(14) -0.0031(13) 0.0120(14) -0.0065(15)
O2B 0.0262(15) 0.0329(18) 0.0326(14) 0.0049(13) 0.0004(13) -0.0050(14)
O1C 0.0413(19) 0.0221(15) 0.0356(14) 0.0017(13) 0.0036(14) -0.0033(15)
O2C 0.0194(14) 0.0431(19) 0.0379(15) -0.0091(14) -0.0007(12) 0.0036(14)
O2D 0.0337(17) 0.0355(19) 0.0407(16) 0.0093(14) -0.0125(14) -0.0097(16)
O4B 0.0305(17) 0.041(2) 0.0402(17) -0.0027(15) 0.0008(14) -0.0006(16)
O2A 0.0233(15) 0.045(2) 0.0435(16) -0.0081(15) -0.0027(13) 0.0034(15)
O3B 0.0326(18) 0.043(2) 0.0435(17) 0.0061(16) -0.0091(15) -0.0089(16)
O1B 0.0286(16) 0.0240(16) 0.0463(16) -0.0058(14) 0.0091(14) -0.0046(14)
O1D 0.049(2) 0.0245(17) 0.0476(17) -0.0076(14) 0.0197(16) -0.0107(16)
O3E 0.059(2) 0.045(2) 0.053(2) 0.0018(18) 0.0068(19) -0.0114(19)
O3A 0.0299(17) 0.064(3) 0.0431(17) -0.0049(17) -0.0089(15) 0.0024(18)
N1A 0.0215(17) 0.0290(19) 0.0284(15) 0.0019(15) 0.0016(14) -0.0004(16)
O3D 0.0287(18) 0.060(2) 0.0529(19) 0.0066(18) -0.0172(16) -0.0114(18)
N1C 0.0222(17) 0.0227(18) 0.0357(17) 0.0036(15) 0.0047(14) 0.0013(15)
O2E 0.053(2) 0.055(3) 0.060(2) 0.004(2) -0.001(2) -0.008(2)
O4C 0.060(2) 0.0357(19) 0.0406(17) 0.0054(16) 0.0147(17) 0.0008(18)
O3C 0.051(2) 0.041(2) 0.067(2) -0.0165(19) -0.0298(19) 0.0091(18)
N1D 0.0185(17) 0.0273(19) 0.0313(16) 0.0013(15) -0.0012(14) -0.0021(15)
O1E 0.038(2) 0.080(3) 0.081(3) 0.036(2) -0.008(2) -0.013(2)
O4A 0.053(2) 0.050(2) 0.0370(16) 0.0082(17) 0.0112(16) -0.0019(19)
O4D 0.035(2) 0.050(2) 0.071(2) -0.003(2) 0.0221(18) -0.0040(18)
O1 0.065(3) 0.070(3) 0.071(3) 0.020(2) 0.020(2) 0.011(3)
O6E 0.077(3) 0.076(3) 0.057(2) 0.002(2) -0.019(2) -0.013(3)
C5A 0.030(2) 0.020(2) 0.0312(19) 0.0005(17) -0.0023(18) -0.0042(18)
N1B 0.0246(18) 0.035(2) 0.0311(16) 0.0016(16) -0.0025(15) -0.0019(17)
C11B 0.021(2) 0.031(2) 0.035(2) -0.0013(19) -0.0005(18) -0.0014(19)
C11E 0.022(2) 0.040(3) 0.035(2) -0.002(2) -0.0042(18) 0.001(2)
O4E 0.059(3) 0.110(4) 0.0396(19) -0.005(2) -0.0016(19) -0.024(3)
C8C 0.034(2) 0.022(2) 0.0328(19) -0.0041(17) 0.0003(19) 0.002(2)
C11A 0.022(2) 0.038(3) 0.033(2) 0.0035(19) -0.0021(17) -0.0045(19)
C7A 0.025(2) 0.039(3) 0.035(2) -0.006(2) -0.0016(19) 0.006(2)
C11C 0.031(2) 0.020(2) 0.040(2) 0.0008(18) -0.0058(19) 0.0000(19)
C4A 0.030(2) 0.035(3) 0.045(2) 0.004(2) 0.004(2) -0.002(2)
C6B 0.026(2) 0.023(2) 0.053(2) 0.003(2) -0.008(2) 0.002(2)
C3A 0.036(3) 0.038(3) 0.060(3) 0.012(2) -0.001(3) -0.013(2)
C9D 0.023(2) 0.043(3) 0.052(3) 0.009(2) -0.002(2) -0.012(2)
C6A 0.028(2) 0.025(2) 0.0315(18) 0.0001(17) -0.004(2) 0.0025(19)
C8A 0.027(2) 0.029(2) 0.033(2) -0.0017(18) -0.0034(17) -0.0009(19)
C1A 0.043(3) 0.024(2) 0.046(2) -0.0045(19) -0.011(2) 0.002(2)
C9C 0.065(3) 0.031(2) 0.033(2) 0.002(2) 0.006(2) 0.000(3)
C4B 0.035(3) 0.034(3) 0.053(3) -0.010(2) -0.003(2) 0.004(2)
C9B 0.029(2) 0.049(3) 0.040(2) 0.003(2) 0.008(2) -0.008(2)
C5B 0.023(2) 0.024(2) 0.044(2) -0.0032(19) -0.0017(19) 0.0035(18)
C8D 0.021(2) 0.024(2) 0.044(2) 0.0029(19) -0.0072(18) -0.0046(18)
C2A 0.050(3) 0.029(3) 0.062(3) 0.004(2) -0.017(3) -0.011(2)
C3C 0.072(4) 0.030(3) 0.054(3) 0.010(2) 0.002(3) -0.016(3)
C1B 0.043(3) 0.026(3) 0.078(4) 0.010(3) -0.004(3) 0.001(2)
C8B 0.025(2) 0.031(2) 0.034(2) 0.0029(19) -0.0012(18) -0.0059(19)
C9A 0.032(2) 0.045(3) 0.0297(19) -0.006(2) -0.0004(19) -0.001(2)
C4D 0.046(3) 0.038(3) 0.046(3) -0.007(2) 0.008(2) -0.003(2)
C7C 0.028(2) 0.036(3) 0.046(2) 0.003(2) 0.002(2) 0.012(2)
C6D 0.027(2) 0.023(2) 0.047(2) 0.000(2) -0.003(2) 0.0026(19)
C5C 0.033(2) 0.022(2) 0.0320(19) 0.0031(17) -0.0044(19) -0.0007(19)
C3B 0.049(3) 0.039(3) 0.070(3) -0.018(3) -0.010(3) 0.003(3)
C5D 0.029(2) 0.023(2) 0.044(2) -0.0056(19) 0.004(2) -0.0021(19)
C7D 0.025(2) 0.023(2) 0.040(2) 0.0054(18) -0.0063(18) 0.0013(18)
C1D 0.047(3) 0.025(2) 0.059(3) 0.004(2) -0.006(3) 0.002(2)
C1C 0.051(3) 0.035(3) 0.044(3) -0.003(2) -0.008(2) 0.014(3)
C10A 0.051(3) 0.072(4) 0.043(3) -0.010(3) 0.009(2) 0.017(3)
C2B 0.054(4) 0.031(3) 0.087(4) -0.010(3) -0.013(3) -0.003(3)
C6C 0.033(2) 0.028(2) 0.038(2) 0.0055(19) -0.0064(19) 0.006(2)
C10D 0.048(3) 0.063(4) 0.063(3) 0.024(3) 0.010(3) -0.009(3)
C10C 0.107(6) 0.055(4) 0.064(4) 0.000(3) 0.051(4) 0.020(4)
C2C 0.074(4) 0.025(2) 0.058(3) -0.001(2) -0.014(3) 0.003(3)
C7B 0.036(3) 0.037(3) 0.045(2) 0.013(2) -0.009(2) 0.001(2)
C4C 0.055(3) 0.026(2) 0.046(2) 0.003(2) 0.008(3) -0.009(2)
C2D 0.073(4) 0.032(3) 0.069(3) -0.021(3) -0.003(3) -0.002(3)
C3D 0.065(4) 0.040(3) 0.051(3) -0.017(3) 0.002(3) -0.003(3)
C2E 0.119(7) 0.052(4) 0.084(5) -0.002(4) 0.020(5) -0.016(4)
C10B 0.076(5) 0.077(5) 0.046(3) 0.016(3) 0.023(3) -0.023(4)
C1E 0.070(5) 0.067(5) 0.133(7) -0.010(5) 0.001(5) 0.005(4)
C4E 0.096(6) 0.106(7) 0.085(5) 0.032(5) -0.030(5) -0.024(5)
C3E 0.097(6) 0.117(7) 0.086(5) 0.000(5) -0.018(5) 0.041(6)
O7E 0.078(4) 0.128(5) 0.071(3) -0.030(3) 0.033(3) -0.021(4)
C5E 0.119(9) 0.256(17) 0.146(9) -0.101(11) 0.061(8) -0.093(10)

loop_
_atom_type_symbol
_atom_type_description
_atom_type_scat_dispersion_real
_atom_type_scat_dispersion_imag
_atom_type_scat_source
C C 0.0033 0.0016 'International Tables Vol C Tables 4.2.6.8 and 6.1.1.4'
H H 0.0000 0.0000 'International Tables Vol C Tables 4.2.6.8 and 6.1.1.4'
Fe Fe 0.3463 0.8444 'International Tables Vol C Tables 4.2.6.8 and 6.1.1.4'
N N 0.0061 0.0033 'International Tables Vol C Tables 4.2.6.8 and 6.1.1.4'
Na Na 0.0362 0.0249 'International Tables Vol C Tables 4.2.6.8 and 6.1.1.4'
O O 0.0106 0.0060 'International Tables Vol C Tables 4.2.6.8 and 6.1.1.4'

loop_
_geom_angle_atom_site_label_1
_geom_angle_atom_site_label_2
_geom_angle_atom_site_label_3
_geom_angle
_geom_angle_site_symmetry_1
_geom_angle_site_symmetry_3
_geom_angle_publ_flag
O1C Fe2 O1D 96.60(14) . . ?
O1C Fe2 O2C 99.12(14) . . ?
O1D Fe2 O2C 89.12(14) . . ?
O1C Fe2 O2D 89.08(14) . . ?
O1D Fe2 O2D 95.70(15) . . ?
O2C Fe2 O2D 169.97(13) . . ?
O1C Fe2 N1C 90.04(13) . . ?
O1D Fe2 N1C 167.44(14) . . ?
O2C Fe2 N1C 79.28(12) . . ?
O2D Fe2 N1C 95.06(14) . . ?
O1C Fe2 N1D 165.83(13) . . ?
O1D Fe2 N1D 89.95(13) . . ?
O2C Fe2 N1D 93.51(13) . . ?
O2D Fe2 N1D 77.75(13) . . ?
N1C Fe2 N1D 86.01(13) . . ?
O1C Fe2 Na2 45.85(10) . . ?
O1D Fe2 Na2 82.37(12) . . ?
O2C Fe2 Na2 141.92(10) . . ?
O2D Fe2 Na2 47.82(10) . . ?
N1C Fe2 Na2 109.75(10) . . ?
N1D Fe2 Na2 123.37(10) . . ?
O1B Fe1 O1A 93.60(13) . . ?
O1B Fe1 O2B 94.06(13) . . ?
O1A Fe1 O2B 91.63(13) . . ?
O1B Fe1 O2A 89.02(13) . . ?
O1A Fe1 O2A 99.03(14) . . ?
O2B Fe1 O2A 168.70(13) . . ?
O1B Fe1 N1A 167.18(13) . . ?
O1A Fe1 N1A 88.98(13) . . ?
O2B Fe1 N1A 98.42(13) . . ?
O2A Fe1 N1A 78.18(12) . . ?
O1B Fe1 N1B 92.47(14) . . ?
O1A Fe1 N1B 167.76(14) . . ?
O2B Fe1 N1B 77.34(13) . . ?
O2A Fe1 N1B 91.68(14) . . ?
N1A Fe1 N1B 87.45(13) . . ?
O4E Na2 O1C 85.42(13) . . ?
O4E Na2 O2E 88.46(18) . . ?
O1C Na2 O2E 107.37(15) . . ?
O4E Na2 O3E 81.65(14) . . ?
O1C Na2 O3E 157.26(16) . . ?
O2E Na2 O3E 90.96(15) . . ?
O4E Na2 O2D 130.60(17) . . ?
O1C Na2 O2D 68.88(11) . . ?
O2E Na2 O2D 138.51(16) . . ?
O3E Na2 O2D 106.23(14) . . ?
O4E Na2 O1E 152.00(16) . 4_466 ?
O1C Na2 O1E 121.22(15) . 4_466 ?
O2E Na2 O1E 76.01(15) . 4_466 ?
O3E Na2 O1E 75.56(16) . 4_466 ?
O2D Na2 O1E 72.42(13) . 4_466 ?
O4E Na2 Na1 103.89(12) . 4_466 ?
O1C Na2 Na1 153.84(13) . 4_466 ?
O2E Na2 Na1 49.65(11) . 4_466 ?
O3E Na2 Na1 48.62(11) . 4_466 ?
O2D Na2 Na1 117.88(11) . 4_466 ?
O1E Na2 Na1 48.44(10) 4_466 4_466 ?
O4E Na2 Fe2 101.04(12) . . ?
O1C Na2 Fe2 34.73(8) . . ?
O2E Na2 Fe2 137.95(12) . . ?
O3E Na2 Fe2 130.76(12) . . ?
O2D Na2 Fe2 37.30(8) . . ?
O1E Na2 Fe2 106.11(11) 4_466 . ?
Na1 Na2 Fe2 154.28(8) 4_466 . ?
O2C Na1 O3B 85.40(13) . . ?
O2C Na1 O3E 112.80(15) . 4_566 ?
O3B Na1 O3E 128.88(15) . 4_566 ?
O2C Na1 O1E 101.27(14) . . ?
O3B Na1 O1E 148.70(18) . . ?
O3E Na1 O1E 76.93(14) 4_566 . ?
O2C Na1 O2E 157.46(17) . 4_566 ?
O3B Na1 O2E 85.78(14) . 4_566 ?
O3E Na1 O2E 88.78(15) 4_566 4_566 ?
O1E Na1 O2E 76.47(15) . 4_566 ?
O2C Na1 O2B 107.08(12) . . ?
O3B Na1 O2B 53.09(11) . . ?
O3E Na1 O2B 75.79(12) 4_566 . ?
O1E Na1 O2B 146.44(14) . . ?
O2E Na1 O2B 83.76(13) 4_566 . ?
O2C Na1 C11B 94.61(13) . . ?
O3B Na1 C11B 25.64(12) . . ?
O3E Na1 C11B 103.31(15) 4_566 . ?
O1E Na1 C11B 162.69(17) . . ?
O2E Na1 C11B 86.22(14) 4_566 . ?
O2B Na1 C11B 27.59(11) . . ?
O2C Na1 O1D 61.64(11) . . ?
O3B Na1 O1D 99.43(12) . . ?
O3E Na1 O1D 131.54(13) 4_566 . ?
O1E Na1 O1D 59.40(12) . . ?
O2E Na1 O1D 99.55(14) 4_566 . ?
O2B Na1 O1D 152.24(12) . . ?
C11B Na1 O1D 124.71(13) . . ?
O2C Na1 Na2 145.54(12) . 4_566 ?
O3B Na1 Na2 129.05(12) . 4_566 ?
O3E Na1 Na2 48.04(10) 4_566 4_566 ?
O1E Na1 Na2 50.98(10) . 4_566 ?
O2E Na1 Na2 47.75(11) 4_566 4_566 ?
O2B Na1 Na2 95.81(10) . 4_566 ?
C11B Na1 Na2 116.29(12) . 4_566 ?
O1D Na1 Na2 106.85(9) . 4_566 ?
C5A O1A Fe1 127.9(3) . . ?
C11B O2B Fe1 121.7(3) . . ?
C11B O2B Na1 86.5(2) . . ?
Fe1 O2B Na1 150.57(15) . . ?
C5C O1C Fe2 130.4(2) . . ?
C5C O1C Na2 115.7(3) . . ?
Fe2 O1C Na2 99.42(14) . . ?
C11C O2C Fe2 121.3(3) . . ?
C11C O2C Na1 124.6(3) . . ?
Fe2 O2C Na1 113.76(14) . . ?
C11E O2D Fe2 122.8(3) . . ?
C11E O2D Na2 140.6(3) . . ?
Fe2 O2D Na2 94.88(13) . . ?
C9B O4B H4B 109.5 . . ?
C11A O2A Fe1 121.5(3) . . ?
C11B O3B Na1 95.7(3) . . ?
C5B O1B Fe1 125.6(3) . . ?
C5D O1D Fe2 125.6(3) . . ?
C5D O1D Na1 120.0(3) . . ?
Fe2 O1D Na1 93.81(13) . . ?
C2E O3E Na2 124.2(4) . . ?
C2E O3E Na1 119.2(4) . 4_466 ?
Na2 O3E Na1 83.34(14) . 4_466 ?
C8A N1A C7A 114.1(3) . . ?
C8A N1A Fe1 111.8(3) . . ?
C7A N1A Fe1 110.6(2) . . ?
C8A N1A H1A 106.6 . . ?
C7A N1A H1A 106.6 . . ?
Fe1 N1A H1A 106.6 . . ?
C8C N1C C7C 115.2(4) . . ?
C8C N1C Fe2 110.4(2) . . ?
C7C N1C Fe2 109.9(3) . . ?
C8C N1C H1C 107.0 . . ?
C7C N1C H1C 107.0 . . ?
Fe2 N1C H1C 107.0 . . ?
C1E O2E Na2 124.6(4) . . ?
C1E O2E Na1 115.9(4) . 4_466 ?
Na2 O2E Na1 82.60(15) . 4_466 ?
C9C O4C H4C 109.5 . . ?
C8D N1D C7D 112.7(3) . . ?
C8D N1D Fe2 111.5(2) . . ?
C7D N1D Fe2 109.1(2) . . ?
C8D N1D H1D 107.8 . . ?
C7D N1D H1D 107.8 . . ?
Fe2 N1D H1D 107.8 . . ?
Na1 O1E Na2 80.58(13) . 4_566 ?
C9A O4A H4A 109.5 . . ?
C9D O4D H4D 109.5 . . ?
C3E O1 H1 109.5 . . ?
C4E O6E H6E 109.5 . . ?
O1A C5A C6A 120.6(4) . . ?
O1A C5A C4A 119.5(4) . . ?
C6A C5A C4A 119.9(4) . . ?
C8B N1B C7B 112.3(4) . . ?
C8B N1B Fe1 110.8(3) . . ?
C7B N1B Fe1 106.8(3) . . ?
C8B N1B H1B 109.0 . . ?
C7B N1B H1B 109.0 . . ?
Fe1 N1B H1B 109.0 . . ?
O3B C11B O2B 123.9(4) . . ?
O3B C11B C8B 120.3(4) . . ?
O2B C11B C8B 115.6(4) . . ?
O3B C11B Na1 58.6(2) . . ?
O2B C11B Na1 65.9(2) . . ?
C8B C11B Na1 168.5(3) . . ?
O3D C11E O2D 123.5(4) . . ?
O3D C11E C8D 119.3(4) . . ?
O2D C11E C8D 117.2(4) . . ?
Na2 O4E H4EA 131(4) . . ?
Na2 O4E H4EB 131(4) . . ?
H4EA O4E H4EB 98(6) . . ?
N1C C8C C11C 111.5(3) . . ?
N1C C8C C9C 112.1(4) . . ?
C11C C8C C9C 109.3(4) . . ?
N1C C8C H8C 107.9 . . ?
C11C C8C H8C 107.9 . . ?
C9C C8C H8C 107.9 . . ?
O3A C11A O2A 122.6(4) . . ?
O3A C11A C8A 120.0(4) . . ?
O2A C11A C8A 117.3(4) . . ?
N1A C7A C6A 111.7(3) . . ?
N1A C7A H7AA 109.3 . . ?
C6A C7A H7AA 109.3 . . ?
N1A C7A H7AB 109.3 . . ?
C6A C7A H7AB 109.3 . . ?
H7AA C7A H7AB 107.9 . . ?
O3C C11C O2C 122.5(4) . . ?
O3C C11C C8C 120.0(4) . . ?
O2C C11C C8C 117.5(4) . . ?
C3A C4A C5A 120.2(5) . . ?
C3A C4A H4AA 119.9 . . ?
C5A C4A H4AA 119.9 . . ?
C1B C6B C5B 119.9(5) . . ?
C1B C6B C7B 120.7(5) . . ?
C5B C6B C7B 119.3(4) . . ?
C2A C3A C4A 119.5(5) . . ?
C2A C3A H3A 120.3 . . ?
C4A C3A H3A 120.3 . . ?
O4D C9D C8D 107.0(4) . . ?
O4D C9D C10D 111.6(5) . . ?
C8D C9D C10D 113.2(4) . . ?
O4D C9D H9D 108.3 . . ?
C8D C9D H9D 108.3 . . ?
C10D C9D H9D 108.3 . . ?
C5A C6A C1A 119.0(4) . . ?
C5A C6A C7A 119.8(4) . . ?
C1A C6A C7A 121.2(4) . . ?
N1A C8A C11A 110.9(3) . . ?
N1A C8A C9A 112.3(3) . . ?
C11A C8A C9A 109.6(4) . . ?
N1A C8A H8A 108.0 . . ?
C11A C8A H8A 108.0 . . ?
C9A C8A H8A 108.0 . . ?
C2A C1A C6A 120.2(5) . . ?
C2A C1A H1AA 119.9 . . ?
C6A C1A H1AA 119.9 . . ?
O4C C9C C10C 111.7(5) . . ?
O4C C9C C8C 105.2(4) . . ?
C10C C9C C8C 112.5(4) . . ?
O4C C9C H9C 109.1 . . ?
C10C C9C H9C 109.1 . . ?
C8C C9C H9C 109.1 . . ?
C3B C4B C5B 119.5(5) . . ?
C3B C4B H4BA 120.3 . . ?
C5B C4B H4BA 120.3 . . ?
O4B C9B C10B 109.0(4) . . ?
O4B C9B C8B 111.5(4) . . ?
C10B C9B C8B 112.2(5) . . ?
O4B C9B H9B 108.0 . . ?
C10B C9B H9B 108.0 . . ?
C8B C9B H9B 108.0 . . ?
O1B C5B C4B 119.7(4) . . ?
O1B C5B C6B 121.2(4) . . ?
C4B C5B C6B 119.1(4) . . ?
N1D C8D C9D 114.5(4) . . ?
N1D C8D C11E 110.3(4) . . ?
C9D C8D C11E 109.0(4) . . ?
N1D C8D H8D 107.6 . . ?
C9D C8D H8D 107.6 . . ?
C11E C8D H8D 107.6 . . ?
C3A C2A C1A 121.2(5) . . ?
C3A C2A H2A 119.4 . . ?
C1A C2A H2A 119.4 . . ?
C2C C3C C4C 120.6(5) . . ?
C2C C3C H3C 119.7 . . ?
C4C C3C H3C 119.7 . . ?
C6B C1B C2B 120.6(5) . . ?
C6B C1B H1BA 119.7 . . ?
C2B C1B H1BA 119.7 . . ?
N1B C8B C11B 109.4(3) . . ?
N1B C8B C9B 114.7(4) . . ?
C11B C8B C9B 108.9(4) . . ?
N1B C8B H8B 107.9 . . ?
C11B C8B H8B 107.9 . . ?
C9B C8B H8B 107.9 . . ?
O4A C9A C10A 112.7(4) . . ?
O4A C9A C8A 105.2(3) . . ?
C10A C9A C8A 113.7(4) . . ?
O4A C9A H9A 108.3 . . ?
C10A C9A H9A 108.3 . . ?
C8A C9A H9A 108.3 . . ?
C3D C4D C5D 120.2(5) . . ?
C3D C4D H4DA 119.9 . . ?
C5D C4D H4DA 119.9 . . ?
C6C C7C N1C 113.8(4) . . ?
C6C C7C H7CA 108.8 . . ?
N1C C7C H7CA 108.8 . . ?
C6C C7C H7CB 108.8 . . ?
N1C C7C H7CB 108.8 . . ?
H7CA C7C H7CB 107.7 . . ?
C1D C6D C5D 118.6(4) . . ?
C1D C6D C7D 122.4(4) . . ?
C5D C6D C7D 119.0(4) . . ?
O1C C5C C4C 120.1(4) . . ?
O1C C5C C6C 120.4(4) . . ?
C4C C5C C6C 119.5(4) . . ?
C2B C3B C4B 121.4(5) . . ?
C2B C3B H3B 119.3 . . ?
C4B C3B H3B 119.3 . . ?
O1D C5D C6D 121.3(4) . . ?
O1D C5D C4D 119.2(4) . . ?
C6D C5D C4D 119.5(4) . . ?
N1D C7D C6D 112.6(3) . . ?
N1D C7D H7DA 109.1 . . ?
C6D C7D H7DA 109.1 . . ?
N1D C7D H7DB 109.1 . . ?
C6D C7D H7DB 109.1 . . ?
H7DA C7D H7DB 107.8 . . ?
C2D C1D C6D 122.0(5) . . ?
C2D C1D H1DA 119.0 . . ?
C6D C1D H1DA 119.0 . . ?
C2C C1C C6C 121.5(5) . . ?
C2C C1C H1CA 119.2 . . ?
C6C C1C H1CA 119.2 . . ?
C9A C10A H10A 109.5 . . ?
C9A C10A H10B 109.5 . . ?
H10A C10A H10B 109.5 . . ?
C9A C10A H10C 109.5 . . ?
H10A C10A H10C 109.5 . . ?
H10B C10A H10C 109.5 . . ?
C3B C2B C1B 119.5(5) . . ?
C3B C2B H2B 120.3 . . ?
C1B C2B H2B 120.3 . . ?
C1C C6C C5C 118.3(5) . . ?
C1C C6C C7C 120.9(4) . . ?
C5C C6C C7C 120.7(4) . . ?
C9D C10D H10D 109.5 . . ?
C9D C10D H10E 109.5 . . ?
H10D C10D H10E 109.5 . . ?
C9D C10D H10F 109.5 . . ?
H10D C10D H10F 109.5 . . ?
H10E C10D H10F 109.5 . . ?
C9C C10C H10G 109.5 . . ?
C9C C10C H10H 109.5 . . ?
H10G C10C H10H 109.5 . . ?
C9C C10C H10I 109.5 . . ?
H10G C10C H10I 109.5 . . ?
H10H C10C H10I 109.5 . . ?
C3C C2C C1C 119.8(5) . . ?
C3C C2C H2C 120.1 . . ?
C1C C2C H2C 120.1 . . ?
N1B C7B C6B 112.7(4) . . ?
N1B C7B H7BA 109.1 . . ?
C6B C7B H7BA 109.1 . . ?
N1B C7B H7BB 109.1 . . ?
C6B C7B H7BB 109.1 . . ?
H7BA C7B H7BB 107.8 . . ?
C3C C4C C5C 120.2(5) . . ?
C3C C4C H4CA 119.9 . . ?
C5C C4C H4CA 119.9 . . ?
C1D C2D C3D 119.4(5) . . ?
C1D C2D H2D 120.3 . . ?
C3D C2D H2D 120.3 . . ?
C2D C3D C4D 120.4(5) . . ?
C2D C3D H3D 119.8 . . ?
C4D C3D H3D 119.8 . . ?
O3E C2E H2EA 109.5 . . ?
O3E C2E H2EB 109.5 . . ?
H2EA C2E H2EB 109.5 . . ?
O3E C2E H2EC 109.5 . . ?
H2EA C2E H2EC 109.5 . . ?
H2EB C2E H2EC 109.5 . . ?
C9B C10B H10J 109.5 . . ?
C9B C10B H10K 109.5 . . ?
H10J C10B H10K 109.5 . . ?
C9B C10B H10L 109.5 . . ?
H10J C10B H10L 109.5 . . ?
H10K C10B H10L 109.5 . . ?
O2E C1E H1EA 109.5 . . ?
O2E C1E H1EB 109.5 . . ?
H1EA C1E H1EB 109.5 . . ?
O2E C1E H1EC 109.5 . . ?
H1EA C1E H1EC 109.5 . . ?
H1EB C1E H1EC 109.5 . . ?
O6E C4E H4EC 109.5 . . ?
O6E C4E H4ED 109.5 . . ?
H4EC C4E H4ED 109.5 . . ?
O6E C4E H4EE 109.5 . . ?
H4EC C4E H4EE 109.5 . . ?
H4ED C4E H4EE 109.5 . . ?
O1 C3E H3EA 109.5 . . ?
O1 C3E H3EB 109.5 . . ?
H3EA C3E H3EB 109.5 . . ?
O1 C3E H3EC 109.5 . . ?
H3EA C3E H3EC 109.5 . . ?
H3EB C3E H3EC 109.5 . . ?
C5E O7E H7E 109.5 . . ?
O7E C5E H5EA 109.5 . . ?
O7E C5E H5EB 109.5 . . ?
H5EA C5E H5EB 109.5 . . ?
O7E C5E H5EC 109.5 . . ?
H5EA C5E H5EC 109.5 . . ?
H5EB C5E H5EC 109.5 . . ?

loop_
_geom_bond_atom_site_label_1
_geom_bond_atom_site_label_2
_geom_bond_distance
_geom_bond_site_symmetry_2
_geom_bond_publ_flag
Fe2 O1C 1.904(3) . ?
Fe2 O1D 1.930(3) . ?
Fe2 O2C 1.991(3) . ?
Fe2 O2D 2.005(3) . ?
Fe2 N1C 2.194(3) . ?
Fe2 N1D 2.209(4) . ?
Fe2 Na2 3.2972(18) . ?
Fe1 O1B 1.903(3) . ?
Fe1 O1A 1.927(3) . ?
Fe1 O2B 2.013(3) . ?
Fe1 O2A 2.033(3) . ?
Fe1 N1A 2.192(3) . ?
Fe1 N1B 2.222(4) . ?
Na2 O4E 2.364(5) . ?
Na2 O1C 2.398(3) . ?
Na2 O2E 2.411(5) . ?
Na2 O3E 2.418(4) . ?
Na2 O2D 2.452(4) . ?
Na2 O1E 2.544(4) 4_466 ?
Na2 Na1 3.230(3) 4_466 ?
Na1 O2C 2.330(3) . ?
Na1 O3B 2.398(4) . ?
Na1 O3E 2.440(5) 4_566 ?
Na1 O1E 2.450(4) . ?
Na1 O2E 2.483(4) 4_566 ?
Na1 O2B 2.556(4) . ?
Na1 C11B 2.795(5) . ?
Na1 O1D 2.941(4) . ?
O1A C5A 1.350(5) . ?
O2B C11B 1.297(5) . ?
O1C C5C 1.355(5) . ?
O2C C11C 1.282(5) . ?
O2D C11E 1.282(6) . ?
O4B C9B 1.428(6) . ?
O4B H4B 0.8200 . ?
O2A C11A 1.279(5) . ?
O3B C11B 1.216(5) . ?
O1B C5B 1.334(5) . ?
O1D C5D 1.341(5) . ?
O3E C2E 1.418(7) . ?
O3A C11A 1.242(5) . ?
N1A C8A 1.489(5) . ?
N1A C7A 1.495(6) . ?
N1A H1A 0.9800 . ?
O3D C11E 1.236(5) . ?
N1C C8C 1.479(5) . ?
N1C C7C 1.500(6) . ?
N1C H1C 0.9800 . ?
O2E C1E 1.406(8) . ?
O4C C9C 1.437(6) . ?
O4C H4C 0.8200 . ?
O3C C11C 1.233(5) . ?
N1D C8D 1.494(5) . ?
N1D C7D 1.494(5) . ?
N1D H1D 0.9800 . ?
O4A C9A 1.431(6) . ?
O4A H4A 0.8200 . ?
O4D C9D 1.422(6) . ?
O4D H4D 0.8200 . ?
O1 C3E 1.389(8) . ?
O1 H1 0.8200 . ?
O6E C4E 1.422(8) . ?
O6E H6E 0.8200 . ?
C5A C6A 1.398(6) . ?
C5A C4A 1.402(6) . ?
N1B C8B 1.491(5) . ?
N1B C7B 1.496(6) . ?
N1B H1B 0.9800 . ?
C11B C8B 1.523(6) . ?
C11E C8D 1.533(6) . ?
O4E H4EA 0.85(3) . ?
O4E H4EB 0.85(3) . ?
C8C C11C 1.530(6) . ?
C8C C9C 1.532(6) . ?
C8C H8C 0.9800 . ?
C11A C8A 1.533(6) . ?
C7A C6A 1.509(6) . ?
C7A H7AA 0.9700 . ?
C7A H7AB 0.9700 . ?
C4A C3A 1.394(7) . ?
C4A H4AA 0.9300 . ?
C6B C1B 1.381(7) . ?
C6B C5B 1.407(6) . ?
C6B C7B 1.507(7) . ?
C3A C2A 1.372(8) . ?
C3A H3A 0.9300 . ?
C9D C8D 1.516(6) . ?
C9D C10D 1.523(7) . ?
C9D H9D 0.9800 . ?
C6A C1A 1.399(6) . ?
C8A C9A 1.535(6) . ?
C8A H8A 0.9800 . ?
C1A C2A 1.385(7) . ?
C1A H1AA 0.9300 . ?
C9C C10C 1.525(8) . ?
C9C H9C 0.9800 . ?
C4B C3B 1.399(7) . ?
C4B C5B 1.400(7) . ?
C4B H4BA 0.9300 . ?
C9B C10B 1.531(7) . ?
C9B C8B 1.536(6) . ?
C9B H9B 0.9800 . ?
C8D H8D 0.9800 . ?
C2A H2A 0.9300 . ?
C3C C2C 1.380(8) . ?
C3C C4C 1.384(7) . ?
C3C H3C 0.9300 . ?
C1B C2B 1.400(8) . ?
C1B H1BA 0.9300 . ?
C8B H8B 0.9800 . ?
C9A C10A 1.510(7) . ?
C9A H9A 0.9800 . ?
C4D C3D 1.381(7) . ?
C4D C5D 1.402(6) . ?
C4D H4DA 0.9300 . ?
C7C C6C 1.491(7) . ?
C7C H7CA 0.9700 . ?
C7C H7CB 0.9700 . ?
C6D C1D 1.386(7) . ?
C6D C5D 1.399(7) . ?
C6D C7D 1.499(6) . ?
C5C C4C 1.395(6) . ?
C5C C6C 1.425(6) . ?
C3B C2B 1.358(8) . ?
C3B H3B 0.9300 . ?
C7D H7DA 0.9700 . ?
C7D H7DB 0.9700 . ?
C1D C2D 1.375(8) . ?
C1D H1DA 0.9300 . ?
C1C C2C 1.384(8) . ?
C1C C6C 1.389(7) . ?
C1C H1CA 0.9300 . ?
C10A H10A 0.9600 . ?
C10A H10B 0.9600 . ?
C10A H10C 0.9600 . ?
C2B H2B 0.9300 . ?
C10D H10D 0.9600 . ?
C10D H10E 0.9600 . ?
C10D H10F 0.9600 . ?
C10C H10G 0.9600 . ?
C10C H10H 0.9600 . ?
C10C H10I 0.9600 . ?
C2C H2C 0.9300 . ?
C7B H7BA 0.9700 . ?
C7B H7BB 0.9700 . ?
C4C H4CA 0.9300 . ?
C2D C3D 1.380(8) . ?
C2D H2D 0.9300 . ?
C3D H3D 0.9300 . ?
C2E H2EA 0.9600 . ?
C2E H2EB 0.9600 . ?
C2E H2EC 0.9600 . ?
C10B H10J 0.9600 . ?
C10B H10K 0.9600 . ?
C10B H10L 0.9600 . ?
C1E H1EA 0.9600 . ?
C1E H1EB 0.9600 . ?
C1E H1EC 0.9600 . ?
C4E H4EC 0.9600 . ?
C4E H4ED 0.9600 . ?
C4E H4EE 0.9600 . ?
C3E H3EA 0.9600 . ?
C3E H3EB 0.9600 . ?
C3E H3EC 0.9600 . ?
O7E C5E 1.358(11) . ?
O7E H7E 0.8200 . ?
C5E H5EA 0.9600 . ?
C5E H5EB 0.9600 . ?
C5E H5EC 0.9600 . ?

loop_
_geom_torsion_atom_site_label_1
_geom_torsion_atom_site_label_2
_geom_torsion_atom_site_label_3
_geom_torsion_atom_site_label_4
_geom_torsion
_geom_torsion_site_symmetry_1
_geom_torsion_site_symmetry_2
_geom_torsion_site_symmetry_3
_geom_torsion_site_symmetry_4
_geom_torsion_publ_flag
Fe1 O1A C5A C6A -44.5(6) . . . . ?
Fe1 O1A C5A C4A 136.4(4) . . . . ?
Na1 O3B C11B O2B -8.9(5) . . . . ?
Na1 O3B C11B C8B 166.7(4) . . . . ?
Fe1 O2B C11B O3B -162.8(4) . . . . ?
Na1 O2B C11B O3B 8.3(5) . . . . ?
Fe1 O2B C11B C8B 21.4(5) . . . . ?
Na1 O2B C11B C8B -167.4(4) . . . . ?
Fe1 O2B C11B Na1 -171.2(3) . . . . ?
Fe2 O2D C11E O3D 177.8(4) . . . . ?
Na2 O2D C11E O3D -21.6(8) . . . . ?
Fe2 O2D C11E C8D -2.5(6) . . . . ?
Na2 O2D C11E C8D 158.1(3) . . . . ?
C7C N1C C8C C11C -127.2(4) . . . . ?
Fe2 N1C C8C C11C -2.0(4) . . . . ?
C7C N1C C8C C9C 110.0(4) . . . . ?
Fe2 N1C C8C C9C -124.9(3) . . . . ?
Fe1 O2A C11A O3A 175.3(3) . . . . ?
Fe1 O2A C11A C8A -6.2(5) . . . . ?
C8A N1A C7A C6A 62.3(4) . . . . ?
Fe1 N1A C7A C6A -64.7(4) . . . . ?
Fe2 O2C C11C O3C 178.5(4) . . . . ?
Na1 O2C C11C O3C -8.8(6) . . . . ?
Fe2 O2C C11C C8C -2.8(5) . . . . ?
Na1 O2C C11C C8C 169.9(3) . . . . ?
N1C C8C C11C O3C -178.2(4) . . . . ?
C9C C8C C11C O3C -53.7(6) . . . . ?
N1C C8C C11C O2C 3.1(5) . . . . ?
C9C C8C C11C O2C 127.6(4) . . . . ?
O1A C5A C4A C3A 177.2(4) . . . . ?
C6A C5A C4A C3A -1.9(7) . . . . ?
C5A C4A C3A C2A 0.5(7) . . . . ?
O1A C5A C6A C1A -176.9(4) . . . . ?
C4A C5A C6A C1A 2.2(6) . . . . ?
O1A C5A C6A C7A 2.0(6) . . . . ?
C4A C5A C6A C7A -178.9(4) . . . . ?
N1A C7A C6A C5A 55.9(5) . . . . ?
N1A C7A C6A C1A -125.3(4) . . . . ?
C7A N1A C8A C11A -126.6(4) . . . . ?
Fe1 N1A C8A C11A -0.3(4) . . . . ?
C7A N1A C8A C9A 110.4(4) . . . . ?
Fe1 N1A C8A C9A -123.3(3) . . . . ?
O3A C11A C8A N1A -177.6(4) . . . . ?
O2A C11A C8A N1A 3.9(5) . . . . ?
O3A C11A C8A C9A -53.0(6) . . . . ?
O2A C11A C8A C9A 128.5(4) . . . . ?
C5A C6A C1A C2A -1.2(7) . . . . ?
C7A C6A C1A C2A 179.9(4) . . . . ?
N1C C8C C9C O4C 58.6(5) . . . . ?
C11C C8C C9C O4C -65.5(5) . . . . ?
N1C C8C C9C C10C -63.2(6) . . . . ?
C11C C8C C9C C10C 172.7(5) . . . . ?
Fe1 O1B C5B C4B 138.4(4) . . . . ?
Fe1 O1B C5B C6B -42.0(6) . . . . ?
C3B C4B C5B O1B -179.0(4) . . . . ?
C3B C4B C5B C6B 1.4(7) . . . . ?
C1B C6B C5B O1B 179.1(4) . . . . ?
C7B C6B C5B O1B -4.6(7) . . . . ?
C1B C6B C5B C4B -1.4(7) . . . . ?
C7B C6B C5B C4B 175.0(4) . . . . ?
C7D N1D C8D C9D 119.7(4) . . . . ?
Fe2 N1D C8D C9D -117.2(3) . . . . ?
C7D N1D C8D C11E -117.0(4) . . . . ?
Fe2 N1D C8D C11E 6.1(4) . . . . ?
O4D C9D C8D N1D 61.4(5) . . . . ?
C10D C9D C8D N1D -62.0(6) . . . . ?
O4D C9D C8D C11E -62.6(5) . . . . ?
C10D C9D C8D C11E 174.0(4) . . . . ?
O3D C11E C8D N1D 176.8(4) . . . . ?
O2D C11E C8D N1D -2.9(6) . . . . ?
O3D C11E C8D C9D -56.7(6) . . . . ?
O2D C11E C8D C9D 123.6(4) . . . . ?
C4A C3A C2A C1A 0.5(8) . . . . ?
C6A C1A C2A C3A -0.2(7) . . . . ?
C5B C6B C1B C2B 0.9(8) . . . . ?
C7B C6B C1B C2B -175.4(5) . . . . ?
C7B N1B C8B C11B -101.0(4) . . . . ?
Fe1 N1B C8B C11B 18.3(4) . . . . ?
C7B N1B C8B C9B 136.4(4) . . . . ?
Fe1 N1B C8B C9B -104.3(4) . . . . ?
O3B C11B C8B N1B 158.4(4) . . . . ?
O2B C11B C8B N1B -25.6(5) . . . . ?
Na1 C11B C8B N1B -120.3(15) . . . . ?
O3B C11B C8B C9B -75.5(6) . . . . ?
O2B C11B C8B C9B 100.4(4) . . . . ?
Na1 C11B C8B C9B 5.7(18) . . . . ?
O4B C9B C8B N1B 58.5(5) . . . . ?
C10B C9B C8B N1B -64.1(6) . . . . ?
O4B C9B C8B C11B -64.4(5) . . . . ?
C10B C9B C8B C11B 173.0(4) . . . . ?
N1A C8A C9A O4A 63.7(5) . . . . ?
C11A C8A C9A O4A -60.1(4) . . . . ?
N1A C8A C9A C10A -60.2(5) . . . . ?
C11A C8A C9A C10A 176.1(4) . . . . ?
C8C N1C C7C C6C 61.9(5) . . . . ?
Fe2 N1C C7C C6C -63.5(4) . . . . ?
Fe2 O1C C5C C4C 145.3(4) . . . . ?
Na2 O1C C5C C4C -84.2(5) . . . . ?
Fe2 O1C C5C C6C -36.5(6) . . . . ?
Na2 O1C C5C C6C 94.0(4) . . . . ?
C5B C4B C3B C2B -1.0(8) . . . . ?
Fe2 O1D C5D C6D -47.2(6) . . . . ?
Na1 O1D C5D C6D 73.4(5) . . . . ?
Fe2 O1D C5D C4D 134.2(4) . . . . ?
Na1 O1D C5D C4D -105.2(5) . . . . ?
C1D C6D C5D O1D -178.3(5) . . . . ?
C7D C6D C5D O1D 2.0(7) . . . . ?
C1D C6D C5D C4D 0.3(7) . . . . ?
C7D C6D C5D C4D -179.5(4) . . . . ?
C3D C4D C5D O1D 178.0(5) . . . . ?
C3D C4D C5D C6D -0.6(8) . . . . ?
C8D N1D C7D C6D 60.6(5) . . . . ?
Fe2 N1D C7D C6D -63.9(4) . . . . ?
C1D C6D C7D N1D -121.4(5) . . . . ?
C5D C6D C7D N1D 58.3(6) . . . . ?
C5D C6D C1D C2D 0.6(8) . . . . ?
C7D C6D C1D C2D -179.7(5) . . . . ?
C4B C3B C2B C1B 0.5(9) . . . . ?
C6B C1B C2B C3B -0.4(9) . . . . ?
C2C C1C C6C C5C -0.9(7) . . . . ?
C2C C1C C6C C7C -177.1(5) . . . . ?
O1C C5C C6C C1C -175.4(4) . . . . ?
C4C C5C C6C C1C 2.8(7) . . . . ?
O1C C5C C6C C7C 0.8(6) . . . . ?
C4C C5C C6C C7C 179.0(4) . . . . ?
N1C C7C C6C C1C -130.9(5) . . . . ?
N1C C7C C6C C5C 52.9(6) . . . . ?
C4C C3C C2C C1C 1.0(9) . . . . ?
C6C C1C C2C C3C -1.0(8) . . . . ?
C8B N1B C7B C6B 58.9(5) . . . . ?
Fe1 N1B C7B C6B -62.7(4) . . . . ?
C1B C6B C7B N1B -120.4(5) . . . . ?
C5B C6B C7B N1B 63.3(6) . . . . ?
C2C C3C C4C C5C 0.9(8) . . . . ?
O1C C5C C4C C3C 175.4(5) . . . . ?
C6C C5C C4C C3C -2.8(7) . . . . ?
C6D C1D C2D C3D -1.2(10) . . . . ?
C1D C2D C3D C4D 0.9(10) . . . . ?
C5D C4D C3D C2D 0.0(9) . . . . ?
